data_1515607
loop_
_publ_author_name
'Dermenci, Alpay'
'Selig, Philipp S.'
'Domaoal, Robert A.'
'Spasov, Krasimir A.'
'Anderson, Karen S.'
'Miller, Scott J.'

_publ_section_title
;
 Quasi-Biomimetic Ring Contraction Catalyzed by a Cysteine-Based
 Nucleophile: Total Synthesis of Sch-642305, Some Analogs and their
 Putative anti-HIV Activities.
;
_journal_issue 8
_journal_name_full 'Chemical science (Royal Society of Chemistry : 2010)'
_journal_page_first 1568
_journal_paper_doi 10.1039/C1SC00221J
_journal_volume 2
_journal_year 2011
_chemical_formula_sum 'C30 H38 O4 Si'
_chemical_formula_weight 490.69
_chemical_name_systematic
;
?
;
_space_group_IT_number 4
_symmetry_space_group_name_Hall 'P 2yb'
_symmetry_space_group_name_H-M 'P 1 21 1'
_atom_sites_solution_hydrogens geom
_atom_sites_solution_primary direct
_atom_sites_solution_secondary difmap
_audit_creation_method SHELXL-97
_cell_angle_alpha 90.00
_cell_angle_beta 95.8450(10)
_cell_angle_gamma 90.00
_cell_formula_units_Z 4
_cell_length_a 9.7467(2)
_cell_length_b 14.1261(3)
_cell_length_c 20.0486(4)
_cell_measurement_temperature 93(2)
_cell_volume 2746.00(10)
_computing_structure_refinement 'SHELXL-97 (Sheldrick, 1997)'
_computing_structure_solution 'SHELXS-97 (Sheldrick, 1990)'
_diffrn_ambient_temperature 93(2)
_diffrn_measured_fraction_theta_full 0.922
_diffrn_measured_fraction_theta_max 0.922
_diffrn_radiation_monochromator graphite
_diffrn_radiation_source 'fine-focus sealed tube'
_diffrn_radiation_type CuK\a
_diffrn_radiation_wavelength 1.54187
_diffrn_reflns_av_R_equivalents 0.0325
_diffrn_reflns_av_sigmaI/netI 0.0465
_diffrn_reflns_limit_h_max 5
_diffrn_reflns_limit_h_min -10
_diffrn_reflns_limit_k_max 16
_diffrn_reflns_limit_k_min -16
_diffrn_reflns_limit_l_max 23
_diffrn_reflns_limit_l_min -23
_diffrn_reflns_number 24947
_diffrn_reflns_theta_full 66.59
_diffrn_reflns_theta_max 66.59
_diffrn_reflns_theta_min 6.65
_exptl_absorpt_coefficient_mu 1.006
_exptl_absorpt_correction_T_max 0.8241
_exptl_absorpt_correction_T_min 0.8241
_exptl_crystal_density_diffrn 1.187
_exptl_crystal_density_method 'not measured'
_exptl_crystal_F_000 1056
_exptl_crystal_size_max 0.20
_exptl_crystal_size_mid 0.20
_exptl_crystal_size_min 0.20
_refine_diff_density_max 1.077
_refine_diff_density_min -0.473
_refine_diff_density_rms 0.077
_refine_ls_abs_structure_details 'Flack H D (1983), Acta Cryst. A39, 876-881'
_refine_ls_abs_structure_Flack 0.01(4)
_refine_ls_extinction_method none
_refine_ls_goodness_of_fit_ref 1.112
_refine_ls_hydrogen_treatment mixed
_refine_ls_matrix_type full
_refine_ls_number_parameters 627
_refine_ls_number_reflns 8748
_refine_ls_number_restraints 1
_refine_ls_restrained_S_all 1.112
_refine_ls_R_factor_all 0.0863
_refine_ls_R_factor_gt 0.0779
_refine_ls_shift/su_max 1.250
_refine_ls_shift/su_mean 0.048
_refine_ls_structure_factor_coef Fsqd
_refine_ls_weighting_details 'calc w=1/[\s^2^(Fo^2^)+(0.1250P)^2^+3.0032P] where P=(Fo^2^+2Fc^2^)/3'
_refine_ls_weighting_scheme calc
_refine_ls_wR_factor_gt 0.2133
_refine_ls_wR_factor_ref 0.2246
_reflns_number_gt 7734
_reflns_number_total 8748
_reflns_threshold_expression >2sigma(I)
_cod_data_source_file c1sc00221j.txt
_cod_data_source_block shelxl
_cod_original_cell_volume 2746.01(10)
_cod_database_code 1515607

loop_
_symmetry_equiv_pos_as_xyz
'x, y, z'
'-x, y+1/2, -z'

loop_
_atom_site_label
_atom_site_type_symbol
_atom_site_fract_x
_atom_site_fract_y
_atom_site_fract_z
_atom_site_U_iso_or_equiv
_atom_site_adp_type
_atom_site_occupancy
_atom_site_symmetry_multiplicity
_atom_site_calc_flag
_atom_site_refinement_flags
Si1 Si 0.64356(16) 0.70830(9) 0.07076(6) 0.0323(3) Uani 1 1 d .
Si2 Si 0.40455(16) 0.98135(9) 0.33784(6) 0.0339(3) Uani 1 1 d .
O1 O 0.6145(4) 0.6572(3) 0.14113(17) 0.0424(9) Uani 1 1 d .
O2 O 0.3104(4) 0.8897(2) 0.35493(18) 0.0393(9) Uani 1 1 d .
O3 O 0.6077(6) 0.5679(4) 0.3540(2) 0.0678(14) Uani 1 1 d .
O4 O 0.5961(5) 0.3289(3) 0.2328(3) 0.0696(15) Uani 1 1 d .
O5 O 0.8184(5) 0.3148(3) 0.2734(2) 0.0475(10) Uani 1 1 d .
O6 O 0.0888(6) 0.6389(4) 0.1978(3) 0.0814(19) Uani 1 1 d .
O7 O 0.1181(6) 0.5994(4) 0.4069(2) 0.0664(14) Uani 1 1 d .
O8 O 0.2723(5) 0.5427(3) 0.1949(2) 0.0513(11) Uani 1 1 d .
C1 C 0.8930(7) 0.9897(4) 0.1097(3) 0.0496(15) Uani 1 1 d .
H1 H 0.9440 1.0468 0.1162 0.060 Uiso 1 1 calc R
C2 C 0.7566(7) 0.9918(4) 0.0864(3) 0.0526(16) Uani 1 1 d .
H2 H 0.7117 1.0507 0.0768 0.063 Uiso 1 1 calc R
C3 C 0.6832(6) 0.9077(4) 0.0765(3) 0.0430(13) Uani 1 1 d .
H3 H 0.5875 0.9103 0.0617 0.052 Uiso 1 1 calc R
C4 C 0.7454(6) 0.8204(4) 0.0875(2) 0.0323(11) Uani 1 1 d .
C5 C 0.9557(7) 0.9034(5) 0.1239(4) 0.0532(16) Uani 1 1 d .
H4 H 1.0499 0.9013 0.1416 0.064 Uiso 1 1 calc R
C6 C 0.8833(7) 0.8203(4) 0.1126(3) 0.0511(16) Uani 1 1 d .
H5 H 0.9287 0.7616 0.1222 0.061 Uiso 1 1 calc R
C7 C 0.7807(7) 0.6765(4) -0.0456(3) 0.0442(14) Uani 1 1 d .
H6 H 0.7069 0.6769 -0.0827 0.053 Uiso 1 1 calc R
H7 H 0.8621 0.6447 -0.0600 0.053 Uiso 1 1 calc R
H8 H 0.8045 0.7418 -0.0325 0.053 Uiso 1 1 calc R
C8 C 0.7314(6) 0.6231(4) 0.0146(2) 0.0372(12) Uani 1 1 d .
C9 C 0.8529(7) 0.5720(4) 0.0509(3) 0.0460(14) Uani 1 1 d .
H9 H 0.9370 0.6090 0.0477 0.055 Uiso 1 1 calc R
H10 H 0.8628 0.5097 0.0304 0.055 Uiso 1 1 calc R
H11 H 0.8379 0.5640 0.0982 0.055 Uiso 1 1 calc R
C10 C 0.6227(7) 0.5492(4) -0.0111(3) 0.0438(14) Uani 1 1 d .
H12 H 0.6263 0.4955 0.0199 0.053 Uiso 1 1 calc R
H13 H 0.6417 0.5271 -0.0556 0.053 Uiso 1 1 calc R
H14 H 0.5307 0.5779 -0.0141 0.053 Uiso 1 1 calc R
C11 C 0.2170(9) 0.7473(8) 0.0458(6) 0.103(4) Uani 1 1 d .
H15 H 0.1430 0.7378 0.0725 0.124 Uiso 1 1 calc R
C12 C 0.3536(9) 0.7253(6) 0.0712(4) 0.077(2) Uani 1 1 d .
H16 H 0.3704 0.7002 0.1152 0.093 Uiso 1 1 calc R
C13 C 0.1932(9) 0.7820(6) -0.0170(5) 0.081(3) Uani 1 1 d .
H17 H 0.1011 0.7953 -0.0348 0.098 Uiso 1 1 calc R
C14 C 0.4645(6) 0.7394(4) 0.0338(3) 0.0363(12) Uani 1 1 d .
C15 C 0.4348(7) 0.7764(4) -0.0305(3) 0.0505(15) Uani 1 1 d .
H18 H 0.5076 0.7870 -0.0578 0.061 Uiso 1 1 calc R
C16 C 0.2978(8) 0.7985(5) -0.0557(4) 0.0629(19) Uani 1 1 d .
H19 H 0.2788 0.8247 -0.0993 0.075 Uiso 1 1 calc R
C17 C 0.7034(8) 0.6884(4) 0.2548(3) 0.0508(16) Uani 1 1 d .
H20 H 0.7342 0.7526 0.2434 0.061 Uiso 1 1 calc R
H21 H 0.6063 0.6930 0.2649 0.061 Uiso 1 1 calc R
C18 C 0.7918(8) 0.6533(4) 0.3171(3) 0.0514(16) Uani 1 1 d .
H63 H 0.8835 0.6351 0.3040 0.062 Uiso 1 1 calc R
H64 H 0.8059 0.7064 0.3493 0.062 Uiso 1 1 calc R
C19 C 0.7109(7) 0.6236(4) 0.1945(2) 0.0412(13) Uani 1 1 d .
H22 H 0.8063 0.6244 0.1802 0.049 Uiso 1 1 calc R
C20 C 0.6685(8) 0.5235(4) 0.2075(3) 0.0498(16) Uani 1 1 d .
H65 H 0.5730 0.5086 0.2038 0.060 Uiso 1 1 calc R
C21 C 0.7334(6) 0.5715(4) 0.3515(2) 0.0352(12) Uani 1 1 d .
C22 C 0.8238(7) 0.4993(5) 0.3837(3) 0.0489(15) Uani 1 1 d .
H66 H 0.9193 0.5137 0.3912 0.059 Uiso 1 1 calc R
C23 C 0.7831(8) 0.4136(5) 0.4038(3) 0.0547(17) Uani 1 1 d .
H67 H 0.6877 0.3986 0.3974 0.066 Uiso 1 1 calc R
C24 C 0.8794(7) 0.3416(5) 0.4353(3) 0.0546(17) Uani 1 1 d .
H23 H 0.8859 0.3505 0.4845 0.065 Uiso 1 1 calc R
H24 H 0.9719 0.3540 0.4210 0.065 Uiso 1 1 calc R
C25 C 0.7133(8) 0.3603(4) 0.2435(3) 0.0465(15) Uani 1 1 d .
C26 C 0.7565(8) 0.4567(4) 0.2236(3) 0.0489(15) Uani 1 1 d .
H68 H 0.8520 0.4695 0.2226 0.059 Uiso 1 1 calc R
C27 C 0.7986(7) 0.2168(4) 0.2919(3) 0.0453(14) Uani 1 1 d .
H25 H 0.6997 0.2065 0.2992 0.054 Uiso 1 1 calc R
C28 C 0.8885(8) 0.1970(6) 0.3564(3) 0.0586(17) Uani 1 1 d .
H26 H 0.9829 0.2195 0.3509 0.070 Uiso 1 1 calc R
H27 H 0.8937 0.1275 0.3626 0.070 Uiso 1 1 calc R
C29 C 0.8442(8) 0.2406(5) 0.4205(3) 0.0584(18) Uani 1 1 d .
H28 H 0.7428 0.2340 0.4191 0.070 Uiso 1 1 calc R
H29 H 0.8852 0.2022 0.4588 0.070 Uiso 1 1 calc R
C30 C 0.8338(7) 0.1577(5) 0.2342(3) 0.0506(15) Uani 1 1 d .
H30 H 0.7513 0.1492 0.2025 0.061 Uiso 1 1 calc R
H31 H 0.8673 0.0957 0.2507 0.061 Uiso 1 1 calc R
H32 H 0.9057 0.1893 0.2116 0.061 Uiso 1 1 calc R
C31 C 0.1963(8) 0.4793(5) 0.1468(3) 0.0565(18) Uani 1 1 d .
H33 H 0.1212 0.5158 0.1205 0.068 Uiso 1 1 calc R
C32 C 0.142(2) 0.4095(12) 0.1768(6) 0.200(10) Uani 1 1 d .
H34 H 0.0998 0.3730 0.1378 0.240 Uiso 1 1 calc R
H35 H 0.0635 0.4415 0.1948 0.240 Uiso 1 1 calc R
C33 C 0.1703(10) 0.3363(6) 0.2246(5) 0.082(3) Uani 1 1 d .
H36 H 0.2179 0.2849 0.2026 0.098 Uiso 1 1 calc R
H37 H 0.0806 0.3107 0.2354 0.098 Uiso 1 1 calc R
C34 C 0.2563(9) 0.3592(5) 0.2912(5) 0.079(3) Uani 1 1 d .
H38 H 0.2593 0.3019 0.3198 0.095 Uiso 1 1 calc R
H69 H 0.3520 0.3727 0.2816 0.095 Uiso 1 1 calc R
C35 C 0.2076(9) 0.4402(4) 0.3307(3) 0.0593(18) Uani 1 1 d .
H73 H 0.1111 0.4512 0.3284 0.071 Uiso 1 1 calc R
C36 C 0.2890(8) 0.4971(4) 0.3683(4) 0.0591(18) Uani 1 1 d .
H70 H 0.3850 0.4839 0.3734 0.071 Uiso 1 1 calc R
C37 C 0.2398(7) 0.5805(4) 0.4031(3) 0.0440(14) Uani 1 1 d .
C38 C 0.3511(8) 0.6475(4) 0.4338(3) 0.0543(17) Uani 1 1 d .
H39 H 0.4374 0.6350 0.4132 0.065 Uiso 1 1 calc R
H40 H 0.3690 0.6337 0.4823 0.065 Uiso 1 1 calc R
C39 C 0.3142(7) 0.7531(4) 0.4248(3) 0.0439(14) Uani 1 1 d .
H41 H 0.2153 0.7619 0.4305 0.053 Uiso 1 1 calc R
H42 H 0.3685 0.7902 0.4601 0.053 Uiso 1 1 calc R
C40 C 0.3426(6) 0.7910(4) 0.3558(3) 0.0361(12) Uani 1 1 d .
H43 H 0.4421 0.7818 0.3493 0.043 Uiso 1 1 calc R
C41 C 0.2543(6) 0.7426(4) 0.3010(2) 0.0362(12) Uani 1 1 d .
H71 H 0.1620 0.7638 0.2908 0.043 Uiso 1 1 calc R
C42 C 0.2988(7) 0.6711(4) 0.2658(3) 0.0391(13) Uani 1 1 d .
H72 H 0.3930 0.6528 0.2728 0.047 Uiso 1 1 calc R
C43 C 0.2046(8) 0.6193(4) 0.2159(3) 0.0457(16) Uani 1 1 d .
C44 C 0.3536(6) 1.0192(4) 0.2481(2) 0.0358(12) Uani 1 1 d .
C45 C 0.2024(6) 1.0533(5) 0.2452(3) 0.0472(15) Uani 1 1 d .
H44 H 0.1402 0.9999 0.2339 0.057 Uiso 1 1 calc R
H45 H 0.1863 1.1026 0.2109 0.057 Uiso 1 1 calc R
H46 H 0.1850 1.0791 0.2889 0.057 Uiso 1 1 calc R
C46 C 0.3579(7) 0.9349(4) 0.1997(3) 0.0434(14) Uani 1 1 d .
H47 H 0.4502 0.9301 0.1846 0.052 Uiso 1 1 calc R
H48 H 0.2898 0.9446 0.1609 0.052 Uiso 1 1 calc R
H49 H 0.3366 0.8764 0.2228 0.052 Uiso 1 1 calc R
C47 C 0.4411(7) 1.0996(4) 0.2261(3) 0.0503(16) Uani 1 1 d .
H50 H 0.3982 1.1602 0.2357 0.060 Uiso 1 1 calc R
H51 H 0.4484 1.0946 0.1778 0.060 Uiso 1 1 calc R
H52 H 0.5334 1.0962 0.2504 0.060 Uiso 1 1 calc R
C48 C 0.5926(6) 0.9564(3) 0.3567(3) 0.0356(12) Uani 1 1 d .
C49 C 0.6828(6) 0.9327(4) 0.3078(3) 0.0386(12) Uani 1 1 d .
H53 H 0.6468 0.9279 0.2621 0.046 Uiso 1 1 calc R
C50 C 0.8211(6) 0.9165(4) 0.3252(3) 0.0443(14) Uani 1 1 d .
H54 H 0.8785 0.9008 0.2913 0.053 Uiso 1 1 calc R
C51 C 0.8777(7) 0.9225(4) 0.3908(3) 0.0488(15) Uani 1 1 d .
H55 H 0.9732 0.9111 0.4022 0.059 Uiso 1 1 calc R
C52 C 0.7924(7) 0.9456(4) 0.4400(3) 0.0509(16) Uani 1 1 d .
H56 H 0.8301 0.9498 0.4856 0.061 Uiso 1 1 calc R
C53 C 0.6532(6) 0.9626(4) 0.4232(3) 0.0398(13) Uani 1 1 d .
H57 H 0.5971 0.9788 0.4576 0.048 Uiso 1 1 calc R
C54 C 0.3546(6) 1.0760(4) 0.3970(3) 0.0390(13) Uani 1 1 d .
C55 C 0.4212(7) 1.1622(4) 0.4025(3) 0.0477(15) Uani 1 1 d .
H58 H 0.4976 1.1737 0.3777 0.057 Uiso 1 1 calc R
C56 C 0.3774(9) 1.2332(5) 0.4444(4) 0.067(2) Uani 1 1 d .
H59 H 0.4245 1.2921 0.4477 0.080 Uiso 1 1 calc R
C57 C 0.2677(10) 1.2187(5) 0.4805(3) 0.067(2) Uani 1 1 d .
H60 H 0.2389 1.2675 0.5086 0.080 Uiso 1 1 calc R
C58 C 0.1988(9) 1.1330(6) 0.4761(3) 0.067(2) Uani 1 1 d .
H61 H 0.1218 1.1226 0.5006 0.080 Uiso 1 1 calc R
C59 C 0.2444(7) 1.0615(4) 0.4346(3) 0.0505(16) Uani 1 1 d .
H62 H 0.1988 1.0019 0.4324 0.061 Uiso 1 1 calc R
C60 C 0.289(2) 0.4423(16) 0.1018(11) 0.216(8) Uiso 1 1 d .
H74 H 0.2915 0.4854 0.0637 0.259 Uiso 1 1 calc R
H75 H 0.2559 0.3800 0.0855 0.259 Uiso 1 1 calc R
H76 H 0.3812 0.4361 0.1255 0.259 Uiso 1 1 calc R

loop_
_atom_site_aniso_label
_atom_site_aniso_U_11
_atom_site_aniso_U_22
_atom_site_aniso_U_33
_atom_site_aniso_U_23
_atom_site_aniso_U_13
_atom_site_aniso_U_12
Si1 0.0406(9) 0.0240(7) 0.0328(6) -0.0019(5) 0.0056(6) -0.0059(6)
Si2 0.0442(9) 0.0227(6) 0.0336(6) -0.0005(5) -0.0018(6) -0.0014(6)
O1 0.056(3) 0.036(2) 0.0363(19) 0.0003(15) 0.0091(17) -0.0081(18)
O2 0.045(2) 0.0248(18) 0.047(2) -0.0034(14) 0.0010(17) 0.0032(16)
O3 0.077(4) 0.079(4) 0.049(3) -0.003(2) 0.010(2) -0.008(3)
O4 0.055(3) 0.043(3) 0.111(4) 0.027(3) 0.005(3) 0.008(2)
O5 0.053(3) 0.042(2) 0.050(2) 0.0005(17) 0.0124(19) -0.011(2)
O6 0.092(4) 0.054(3) 0.086(3) -0.036(3) -0.051(3) 0.037(3)
O7 0.070(4) 0.067(3) 0.066(3) -0.002(2) 0.027(3) -0.003(3)
O8 0.066(3) 0.035(2) 0.053(2) -0.0147(17) 0.008(2) 0.0034(19)
C1 0.057(4) 0.033(3) 0.060(3) -0.010(3) 0.012(3) -0.013(3)
C2 0.055(4) 0.029(3) 0.072(4) -0.006(3) -0.001(3) -0.002(3)
C3 0.040(4) 0.031(3) 0.057(3) -0.009(2) -0.003(3) 0.003(2)
C4 0.033(3) 0.033(3) 0.031(2) -0.0013(19) 0.004(2) -0.002(2)
C5 0.037(4) 0.041(3) 0.079(4) -0.004(3) -0.008(3) -0.005(3)
C6 0.045(4) 0.032(3) 0.074(4) -0.007(3) -0.008(3) 0.002(3)
C7 0.055(4) 0.040(3) 0.039(3) -0.007(2) 0.012(3) -0.002(3)
C8 0.044(4) 0.034(3) 0.034(3) -0.008(2) 0.009(2) -0.007(2)
C9 0.046(4) 0.045(3) 0.047(3) -0.006(2) 0.004(3) 0.005(3)
C10 0.062(4) 0.024(3) 0.045(3) -0.010(2) 0.007(3) -0.003(2)
C11 0.034(5) 0.109(8) 0.169(10) 0.053(7) 0.030(5) 0.002(5)
C12 0.070(6) 0.078(6) 0.087(5) 0.031(4) 0.021(4) 0.001(4)
C13 0.049(5) 0.069(5) 0.123(7) 0.021(5) -0.008(5) 0.003(4)
C14 0.033(3) 0.027(3) 0.050(3) -0.007(2) 0.004(2) -0.005(2)
C15 0.059(4) 0.045(3) 0.047(3) 0.001(2) -0.003(3) -0.002(3)
C16 0.067(5) 0.045(4) 0.072(4) -0.008(3) -0.017(4) 0.008(3)
C17 0.073(5) 0.037(3) 0.042(3) -0.007(2) 0.006(3) 0.007(3)
C18 0.070(5) 0.045(3) 0.039(3) -0.011(2) 0.002(3) -0.009(3)
C19 0.063(4) 0.029(3) 0.030(3) -0.001(2) 0.001(2) -0.006(3)
C20 0.083(5) 0.038(3) 0.030(3) 0.002(2) 0.013(3) -0.007(3)
C21 0.028(3) 0.048(3) 0.030(2) -0.009(2) 0.007(2) -0.003(2)
C22 0.046(4) 0.059(4) 0.041(3) -0.005(3) 0.005(3) -0.006(3)
C23 0.082(5) 0.051(4) 0.034(3) -0.008(2) 0.019(3) -0.020(3)
C24 0.052(4) 0.068(4) 0.044(3) 0.010(3) 0.004(3) -0.007(3)
C25 0.055(5) 0.036(3) 0.053(3) -0.001(2) 0.022(3) -0.008(3)
C26 0.065(5) 0.041(3) 0.045(3) -0.004(2) 0.021(3) 0.003(3)
C27 0.052(4) 0.037(3) 0.047(3) -0.001(2) 0.007(3) -0.010(3)
C28 0.059(5) 0.065(4) 0.051(3) 0.007(3) 0.003(3) -0.002(3)
C29 0.072(5) 0.061(4) 0.041(3) 0.007(3) 0.002(3) -0.009(3)
C30 0.060(5) 0.044(4) 0.048(3) 0.002(3) 0.005(3) 0.000(3)
C31 0.075(5) 0.041(3) 0.050(3) -0.017(3) -0.016(3) 0.019(3)
C32 0.31(2) 0.198(16) 0.089(8) -0.040(9) 0.019(10) -0.209(16)
C33 0.088(7) 0.046(4) 0.114(7) -0.017(4) 0.022(5) -0.008(4)
C34 0.069(6) 0.035(4) 0.128(7) -0.028(4) -0.010(5) 0.004(3)
C35 0.087(6) 0.034(3) 0.059(4) 0.008(3) 0.014(4) -0.002(3)
C36 0.074(5) 0.025(3) 0.081(5) -0.006(3) 0.017(4) 0.001(3)
C37 0.058(4) 0.035(3) 0.041(3) 0.005(2) 0.010(3) -0.008(3)
C38 0.083(5) 0.038(3) 0.039(3) 0.003(2) -0.005(3) 0.002(3)
C39 0.063(4) 0.033(3) 0.034(3) -0.002(2) -0.003(2) -0.003(3)
C40 0.039(3) 0.024(3) 0.045(3) -0.007(2) 0.004(2) 0.003(2)
C41 0.050(4) 0.025(2) 0.033(2) 0.0058(19) 0.001(2) 0.004(2)
C42 0.051(4) 0.026(3) 0.043(3) -0.003(2) 0.016(2) -0.005(2)
C43 0.082(5) 0.020(3) 0.034(3) -0.001(2) 0.002(3) 0.004(3)
C44 0.046(4) 0.025(2) 0.034(3) 0.0004(19) -0.004(2) -0.001(2)
C45 0.044(4) 0.054(4) 0.040(3) 0.007(2) -0.012(3) 0.003(3)
C46 0.055(4) 0.042(3) 0.032(3) -0.004(2) -0.004(2) -0.008(3)
C47 0.068(5) 0.033(3) 0.047(3) 0.009(2) -0.009(3) -0.008(3)
C48 0.045(4) 0.020(2) 0.041(3) -0.0010(18) 0.000(2) -0.006(2)
C49 0.048(4) 0.025(3) 0.042(3) 0.002(2) 0.002(2) 0.000(2)
C50 0.045(4) 0.031(3) 0.057(3) 0.002(2) 0.004(3) -0.004(3)
C51 0.042(4) 0.027(3) 0.073(4) -0.003(3) -0.015(3) 0.001(2)
C52 0.059(5) 0.038(3) 0.051(3) 0.002(3) -0.017(3) 0.000(3)
C53 0.044(4) 0.033(3) 0.041(3) 0.002(2) -0.004(2) 0.004(2)
C54 0.045(4) 0.035(3) 0.034(3) 0.002(2) -0.007(2) 0.007(2)
C55 0.043(4) 0.035(3) 0.061(4) -0.007(3) -0.012(3) 0.003(3)
C56 0.086(6) 0.037(4) 0.070(4) -0.017(3) -0.024(4) 0.013(3)
C57 0.114(7) 0.040(4) 0.042(3) -0.015(3) -0.015(4) 0.034(4)
C58 0.094(6) 0.067(5) 0.042(3) 0.009(3) 0.015(3) 0.032(4)
C59 0.071(5) 0.033(3) 0.047(3) 0.002(2) 0.006(3) 0.011(3)

loop_
_atom_type_symbol
_atom_type_description
_atom_type_scat_dispersion_real
_atom_type_scat_dispersion_imag
_atom_type_scat_source
C C 0.0181 0.0091 'International Tables Vol C Tables 4.2.6.8 and 6.1.1.4'
H H 0.0000 0.0000 'International Tables Vol C Tables 4.2.6.8 and 6.1.1.4'
O O 0.0492 0.0322 'International Tables Vol C Tables 4.2.6.8 and 6.1.1.4'
Si Si 0.2541 0.3302 'International Tables Vol C Tables 4.2.6.8 and 6.1.1.4'

loop_
_geom_angle_atom_site_label_1
_geom_angle_atom_site_label_2
_geom_angle_atom_site_label_3
_geom_angle
O1 Si1 C14 102.0(2)
O1 Si1 C4 110.6(2)
C14 Si1 C4 109.0(2)
O1 Si1 C8 111.0(2)
C14 Si1 C8 111.7(2)
C4 Si1 C8 112.1(2)
O2 Si2 C48 111.5(2)
O2 Si2 C54 104.0(2)
C48 Si2 C54 108.6(2)
O2 Si2 C44 108.8(2)
C48 Si2 C44 113.7(3)
C54 Si2 C44 109.8(2)
C19 O1 Si1 129.3(4)
C40 O2 Si2 130.1(4)
C25 O5 C27 118.0(5)
C43 O8 C31 117.6(5)
C2 C1 C5 119.0(5)
C1 C2 C3 120.0(6)
C4 C3 C2 121.9(6)
C3 C4 C6 116.9(5)
C3 C4 Si1 120.5(4)
C6 C4 Si1 122.6(4)
C6 C5 C1 120.7(6)
C5 C6 C4 121.4(6)
C9 C8 C7 108.6(5)
C9 C8 C10 108.5(5)
C7 C8 C10 109.2(4)
C9 C8 Si1 113.3(4)
C7 C8 Si1 110.4(4)
C10 C8 Si1 106.9(4)
C13 C11 C12 118.8(8)
C14 C12 C11 122.0(8)
C11 C13 C16 121.8(8)
C12 C14 C15 117.0(6)
C12 C14 Si1 119.7(5)
C15 C14 Si1 123.3(5)
C14 C15 C16 120.8(6)
C13 C16 C15 119.5(7)
C18 C17 C19 112.6(5)
C21 C18 C17 114.9(5)
O1 C19 C20 105.7(5)
O1 C19 C17 108.2(5)
C20 C19 C17 113.0(5)
C26 C20 C19 122.8(7)
O3 C21 C22 120.9(6)
O3 C21 C18 118.6(6)
C22 C21 C18 120.5(5)
C23 C22 C21 125.4(6)
C22 C23 C24 123.5(7)
C23 C24 C29 116.7(6)
O4 C25 O5 125.3(5)
O4 C25 C26 124.6(6)
O5 C25 C26 110.1(6)
C20 C26 C25 122.3(7)
O5 C27 C30 106.8(5)
O5 C27 C28 108.3(5)
C30 C27 C28 113.6(6)
C27 C28 C29 117.1(6)
C24 C29 C28 118.3(6)
C32 C31 O8 111.3(7)
C32 C31 C60 108.9(14)
O8 C31 C60 109.3(10)
C31 C32 C33 144.1(16)
C32 C33 C34 119.0(8)
C35 C34 C33 116.5(7)
C36 C35 C34 124.5(8)
C35 C36 C37 123.7(7)
O7 C37 C36 124.6(6)
O7 C37 C38 119.6(6)
C36 C37 C38 115.8(6)
C37 C38 C39 114.0(6)
C40 C39 C38 112.5(5)
O2 C40 C41 109.2(4)
O2 C40 C39 106.9(4)
C41 C40 C39 111.2(5)
C42 C41 C40 123.0(5)
C41 C42 C43 121.4(6)
O6 C43 O8 124.9(5)
O6 C43 C42 126.6(5)
O8 C43 C42 108.4(6)
C47 C44 C46 110.1(5)
C47 C44 C45 108.5(5)
C46 C44 C45 107.8(5)
C47 C44 Si2 112.8(4)
C46 C44 Si2 111.1(4)
C45 C44 Si2 106.3(4)
C53 C48 C49 116.0(5)
C53 C48 Si2 119.3(4)
C49 C48 Si2 124.7(4)
C50 C49 C48 121.6(5)
C51 C50 C49 121.3(6)
C50 C51 C52 118.8(6)
C53 C52 C51 120.5(5)
C52 C53 C48 121.8(6)
C55 C54 C59 118.0(5)
C55 C54 Si2 121.8(5)
C59 C54 Si2 120.1(4)
C54 C55 C56 120.6(7)
C57 C56 C55 120.9(7)
C56 C57 C58 119.8(6)
C57 C58 C59 119.1(7)
C54 C59 C58 121.5(6)

loop_
_geom_bond_atom_site_label_1
_geom_bond_atom_site_label_2
_geom_bond_distance
Si1 O1 1.635(4)
Si1 C14 1.878(6)
Si1 C4 1.881(5)
Si1 C8 1.908(5)
Si2 O2 1.643(4)
Si2 C48 1.867(6)
Si2 C54 1.883(6)
Si2 C44 1.893(5)
O1 C19 1.431(7)
O2 C40 1.430(6)
O3 C21 1.232(7)
O4 C25 1.223(8)
O5 C25 1.303(8)
O5 C27 1.451(7)
O6 C43 1.183(8)
O7 C37 1.226(8)
O8 C43 1.355(7)
O8 C31 1.462(7)
C1 C2 1.365(9)
C1 C5 1.381(9)
C2 C3 1.390(8)
C3 C4 1.382(8)
C4 C6 1.386(8)
C5 C6 1.376(9)
C7 C8 1.542(7)
C8 C9 1.509(8)
C8 C10 1.539(7)
C11 C13 1.350(14)
C11 C12 1.411(12)
C12 C14 1.392(9)
C13 C16 1.362(12)
C14 C15 1.394(8)
C15 C16 1.414(10)
C17 C18 1.526(9)
C17 C19 1.524(7)
C18 C21 1.490(8)
C19 C20 1.503(8)
C20 C26 1.293(9)
C21 C22 1.454(9)
C22 C23 1.348(9)
C23 C24 1.481(10)
C24 C29 1.489(10)
C25 C26 1.492(8)
C27 C30 1.495(8)
C27 C28 1.512(9)
C28 C29 1.527(9)
C31 C32 1.294(14)
C31 C60 1.44(2)
C32 C33 1.418(19)
C33 C34 1.538(13)
C34 C35 1.496(10)
C35 C36 1.312(10)
C36 C37 1.473(9)
C37 C38 1.522(9)
C38 C39 1.541(8)
C39 C40 1.535(7)
C40 C41 1.491(7)
C41 C42 1.330(7)
C42 C43 1.480(8)
C44 C47 1.514(8)
C44 C46 1.539(7)
C44 C45 1.546(8)
C48 C53 1.406(7)
C48 C49 1.421(8)
C49 C50 1.376(9)
C50 C51 1.375(9)
C51 C52 1.393(10)
C52 C53 1.386(9)
C54 C55 1.380(8)
C54 C59 1.389(9)
C55 C56 1.402(9)
C56 C57 1.366(12)
C57 C58 1.383(12)
C58 C59 1.409(9)
